data_2103202
loop_
_publ_author_name
'Marsh, Richard E.'
'Kapon, Moshe'
'Hu, Shengzhi'
'Herbstein, Frank H.'

_publ_section_title
;
 Some 60 new space-group corrections
;
_journal_issue 1
_journal_name_full 'Acta Crystallographica Section B'
_journal_page_first 62
_journal_page_last 77
_journal_paper_doi 10.1107/S0108768101017128
_journal_volume 58
_journal_year 2002
_chemical_formula_moiety '(C12 H24 N4 S8 W1) (C12 H4 N4)'
_chemical_formula_sum 'C24 H28 N8 S8 W'
_chemical_name_systematic
;
tetrakis(dimethyldithiocarbamato)-tungsten(v)
7,7,8,8-tetracyanoquinodimethanide
;
_space_group_IT_number 15
_symmetry_cell_setting monoclinic
_symmetry_space_group_name_Hall '-C 2yc'
_symmetry_space_group_name_H-M 'C 1 2/c 1'
_cell_angle_alpha 90.00
_cell_angle_beta 91.11
_cell_angle_gamma 90.00
_cell_formula_units_Z 4
_cell_length_a 12.894
_cell_length_b 18.666
_cell_length_c 14.059
_cell_volume 3383.077
_cod_data_source_file bm0047.cif
_cod_data_source_block CSD_CIF_Table_41S
_cod_depositor_comments
;
 Marking attached hydrogen atoms.

 Antanas Vaitkus,
 2017-08-04

 Adding the _cell_formula_units_Z data item after consulting the original
 publication.

 Antanas Vaitkus,
 2017-08-04
;
_cod_original_sg_symbol_H-M ' C2/c  '
_cod_original_formula_sum ' C12 H24 N4 S8 W1 1+, C12 H4 N4 1 '
_cod_database_code 2103202

loop_
_symmetry_equiv_pos_as_xyz
'x, y, z'
'-x, y, -z+1/2'
'x+1/2, y+1/2, z'
'-x+1/2, y+1/2, -z+1/2'
'-x, -y, -z'
'x, -y, z-1/2'
'-x+1/2, -y+1/2, -z'
'x+1/2, -y+1/2, z-1/2'

loop_
_atom_site_label
_atom_site_fract_x
_atom_site_fract_y
_atom_site_fract_z
_atom_site_attached_hydrogens
W1 .0 1.1776 .25 0
S1 -.0558 1.0664 .3394 0
S2 -.0838 1.2076 .4036 0
S3 .1027 1.2888 .2937 0
S4 .1659 1.1482 .3365 0
C1 -.1070 1.1194 .4260 0
C2 .1996 1.2365 .3408 0
C5 -.6054 1.0629 .1550 0
C7 -.5518 1.0316 .0772 0
C8 -.5326 .9576 .0740 1
C9 -.4826 .9268 -.0003 1
C13 -.1758 1.0176 .5108 3
C14 -.2018 1.1440 .5690 3
C15 .3159 1.3370 .3704 3
C16 .3686 1.2135 .4116 3
C21 -.6198 1.1376 .1632 0
C22 -.6480 1.0190 .2268 0
N1 -.1588 1.0948 .4988 0
N2 .2888 1.2612 .3743 0
N5 -.6269 1.1988 .1676 0
N6 -.6830 .9820 .2816 0

loop_
_atom_type_symbol
C
W
S
N
